data_4347670
loop_
_publ_author_name
'Saraf, Sushma L.'
'Mi\/laczewska, Anna'
'Borowski, Tomasz'
'James, Christopher D.'
'Tierney, David L.'
'Popova, Marina'
'Arif, Atta M.'
'Berreau, Lisa M.'

_publ_section_title
;
 Anion Effects in Oxidative Aliphatic Carbon-Carbon Bond Cleavage
 Reactions of Cu(II) Chlorodiketonate Complexes.
;
_journal_issue 14
_journal_name_full 'Inorganic chemistry'
_journal_page_first 6916
_journal_page_last 6928
_journal_paper_doi 10.1021/acs.inorgchem.6b00456
_journal_volume 55
_journal_year 2016
_chemical_formula_moiety 'C37 H31 Cu N4 O2, Cl O4'
_chemical_formula_sum 'C37 H31 Cl Cu N4 O6'
_chemical_formula_weight 726.65
_chemical_name_common usu225
_space_group_crystal_system monoclinic
_space_group_IT_number 14
_space_group_name_Hall '-P 2ybc'
_space_group_name_H-M_alt 'P 1 21/c 1'
_atom_sites_solution_hydrogens geom
_cell_angle_alpha 90
_cell_angle_beta 100.6170(10)
_cell_angle_gamma 90
_cell_formula_units_Z 4
_cell_length_a 11.0622(3)
_cell_length_b 24.4722(6)
_cell_length_c 12.2273(3)
_cell_measurement_reflns_used 9880
_cell_measurement_temperature 150(1)
_cell_measurement_theta_max 27.9171
_cell_measurement_theta_min 2.3754
_cell_volume 3253.46(14)
_computing_cell_refinement 'SAINT V8.34A (Bruker AXS Inc., 2013)'
_computing_data_collection 'Bruker Instrument Service 2014.9.0.0 (Bruker AXS Inc.)'
_computing_data_reduction 'SAINT V8.34A (Bruker AXS Inc., 2013)'
_computing_molecular_graphics 'ORTEP-3 (L. J. Farrugia, J. Appl. Cryst. (2012),45, 849-854.)'
_computing_publication_material 'APEX2 v2014.9-0 (Bruker AXS Inc.)'
_computing_structure_refinement 'SHELXL-2014/6 (Sheldrick, 2014)'
_computing_structure_solution 'SHELXT-2014/9 (Sheldrick, 2014)'
_diffrn_ambient_temperature 150(1)
_diffrn_detector_area_resol_mean 8.3333
_diffrn_measured_fraction_theta_full 1.000
_diffrn_measured_fraction_theta_max 1.000
_diffrn_measurement_device_type 'Bruker Kappa APEX II CCD'
_diffrn_measurement_method '\f and \w scans'
_diffrn_radiation_monochromator graphite
_diffrn_radiation_type 'Mo K\a'
_diffrn_radiation_wavelength 0.71073
_diffrn_reflns_av_R_equivalents 0.0317
_diffrn_reflns_av_unetI/netI 0.0181
_diffrn_reflns_limit_h_max 14
_diffrn_reflns_limit_h_min -14
_diffrn_reflns_limit_k_max 32
_diffrn_reflns_limit_k_min -32
_diffrn_reflns_limit_l_max 16
_diffrn_reflns_limit_l_min -13
_diffrn_reflns_number 89920
_diffrn_reflns_theta_full 27.88
_diffrn_reflns_theta_max 27.88
_diffrn_reflns_theta_min 1.89
_diffrn_source 'fine-focus tube'
_diffrn_source_type 'Siemans KFFMO2K-90'
_exptl_absorpt_coefficient_mu 0.809
_exptl_absorpt_correction_T_max 0.92
_exptl_absorpt_correction_T_min 0.81
_exptl_absorpt_correction_type multi-scan
_exptl_absorpt_process_details
;
Sheldrick, G. M. (2014). SADABS V2014/4 BRUKER AXS Inc. Madison WI 53711 USA
;
_exptl_crystal_colour 'clear blue'
_exptl_crystal_density_diffrn 1.483
_exptl_crystal_density_method 'not measured'
_exptl_crystal_description plate
_exptl_crystal_F_000 1500
_exptl_crystal_size_max 0.434
_exptl_crystal_size_mid 0.308
_exptl_crystal_size_min 0.112
_refine_diff_density_max 0.337
_refine_diff_density_min -0.340
_refine_ls_extinction_method none
_refine_ls_goodness_of_fit_ref 1.030
_refine_ls_hydrogen_treatment constr
_refine_ls_matrix_type full
_refine_ls_number_parameters 442
_refine_ls_number_reflns 7757
_refine_ls_number_restraints 0
_refine_ls_restrained_S_all 1.030
_refine_ls_R_factor_all 0.0360
_refine_ls_R_factor_gt 0.0284
_refine_ls_shift/su_max 0.002
_refine_ls_shift/su_mean 0.000
_refine_ls_structure_factor_coef Fsqd
_refine_ls_weighting_details 'w=1/[\s^2^(Fo^2^)+(0.0286P)^2^+2.2382P] where P=(Fo^2^+2Fc^2^)/3'
_refine_ls_weighting_scheme calc
_refine_ls_wR_factor_gt 0.0670
_refine_ls_wR_factor_ref 0.0708
_reflns_number_gt 6768
_reflns_number_total 7757
_reflns_threshold_expression 'I > 2\s(I)'
_cod_data_source_file ic6b00456_si_002.cif
_cod_data_source_block I
_cod_database_code 4347670

loop_
_space_group_symop_operation_xyz
'x, y, z'
'-x, y+1/2, -z+1/2'
'-x, -y, -z'
'x, -y-1/2, z-1/2'

loop_
_atom_site_type_symbol
_atom_site_label
_atom_site_fract_x
_atom_site_fract_y
_atom_site_fract_z
_atom_site_U_iso_or_equiv
_atom_site_adp_type
_atom_site_calc_flag
_atom_site_refinement_flags_adp
_atom_site_refinement_flags_posn
_atom_site_occupancy
Cu Cu1 0.38529(2) 0.38452(2) 0.27468(2) 0.01574(5) Uani d . . 1
Cl Cl1 0.07028(3) 0.42814(2) 0.83070(3) 0.02181(8) Uani d . . 1
O O1 0.54511(9) 0.35350(4) 0.30820(8) 0.0186(2) Uani d . . 1
O O2 0.46057(10) 0.27105(4) 0.27379(9) 0.0250(2) Uani d . . 1
O O3 0.20034(11) 0.42832(5) 0.87242(12) 0.0401(3) Uani d . . 1
O O4 0.03930(13) 0.38275(5) 0.75657(11) 0.0400(3) Uani d . . 1
O O5 0.00562(12) 0.42328(6) 0.92160(11) 0.0418(3) Uani d . . 1
O O6 0.03491(12) 0.47806(5) 0.77091(12) 0.0387(3) Uani d . . 1
N N1 0.33021(11) 0.36466(5) 0.42053(10) 0.0190(2) Uani d . . 1
N N2 0.21008(11) 0.41119(5) 0.23519(10) 0.0201(3) Uani d . . 1
N N3 0.41521(11) 0.47338(5) 0.27238(10) 0.0176(2) Uani d . . 1
N N4 0.33850(11) 0.35842(5) 0.10857(10) 0.0192(3) Uani d . . 1
C C1 0.38979(14) 0.33241(6) 0.50156(13) 0.0219(3) Uani d . . 1
H H1 0.468 0.3183 0.4947 0.026 Uiso calc U R 1
C C2 0.34173(16) 0.31898(6) 0.59464(13) 0.0261(3) Uani d . . 1
H H2 0.3856 0.2958 0.6505 0.031 Uiso calc U R 1
C C3 0.22836(16) 0.34013(7) 0.60459(14) 0.0296(4) Uani d . . 1
H H3 0.1936 0.3319 0.6682 0.035 Uiso calc U R 1
C C4 0.16601(15) 0.37329(7) 0.52136(14) 0.0272(3) Uani d . . 1
H H4 0.0877 0.3879 0.5266 0.033 Uiso calc U R 1
C C5 0.21960(14) 0.38491(6) 0.43006(13) 0.0202(3) Uani d . . 1
C C6 0.16254(14) 0.42288(7) 0.33849(13) 0.0245(3) Uani d . . 1
H H6A 0.0721 0.4184 0.3243 0.029 Uiso calc U R 1
H H6B 0.1816 0.4612 0.3616 0.029 Uiso calc U R 1
C C7 0.20811(14) 0.46096(7) 0.16606(13) 0.0236(3) Uani d . . 1
H H7A 0.1309 0.4814 0.1665 0.028 Uiso calc U R 1
H H7B 0.2102 0.4504 0.0883 0.028 Uiso calc U R 1
C C8 0.31620(14) 0.49704(6) 0.20922(12) 0.0205(3) Uani d . . 1
C C9 0.31437(17) 0.55134(7) 0.17689(13) 0.0281(4) Uani d . . 1
H H9 0.2413 0.5675 0.1371 0.034 Uiso calc U R 1
C C10 0.42130(19) 0.58130(7) 0.20385(14) 0.0329(4) Uani d . . 1
H H10 0.4243 0.618 0.1791 0.04 Uiso calc U R 1
C C11 0.52404(17) 0.55739(7) 0.26730(14) 0.0285(4) Uani d . . 1
H H11 0.5985 0.5775 0.2858 0.034 Uiso calc U R 1
C C12 0.51789(14) 0.50380(6) 0.30400(12) 0.0201(3) Uani d . . 1
C C13 0.62295(14) 0.47919(6) 0.38088(12) 0.0207(3) Uani d . . 1
C C14 0.74340(15) 0.49019(7) 0.36822(14) 0.0280(4) Uani d . . 1
H H14 0.7582 0.5128 0.3089 0.034 Uiso calc U R 1
C C15 0.84135(16) 0.46824(8) 0.44185(15) 0.0339(4) Uani d . . 1
H H15 0.9231 0.4756 0.4323 0.041 Uiso calc U R 1
C C16 0.82129(16) 0.43570(8) 0.52929(15) 0.0343(4) Uani d . . 1
H H16 0.8889 0.4211 0.5801 0.041 Uiso calc U R 1
C C17 0.70218(16) 0.42460(7) 0.54227(13) 0.0280(4) Uani d . . 1
H H17 0.688 0.402 0.6018 0.034 Uiso calc U R 1
C C18 0.60331(14) 0.44629(6) 0.46882(12) 0.0210(3) Uani d . . 1
H H18 0.5218 0.4387 0.4786 0.025 Uiso calc U R 1
C C19 0.14418(14) 0.36537(7) 0.17130(14) 0.0262(3) Uani d . . 1
H H19A 0.0635 0.3782 0.1305 0.031 Uiso calc U R 1
H H19B 0.1295 0.336 0.2229 0.031 Uiso calc U R 1
C C20 0.21982(14) 0.34352(6) 0.08998(13) 0.0224(3) Uani d . . 1
C C21 0.16880(16) 0.31001(7) 0.00265(14) 0.0288(4) Uani d . . 1
H H21 0.0844 0.3 -0.0086 0.035 Uiso calc U R 1
C C22 0.24409(17) 0.29150(7) -0.06781(14) 0.0318(4) Uani d . . 1
H H22 0.2125 0.2673 -0.127 0.038 Uiso calc U R 1
C C23 0.36494(16) 0.30812(7) -0.05223(13) 0.0276(4) Uani d . . 1
H H23 0.4166 0.2963 -0.1017 0.033 Uiso calc U R 1
C C24 0.41074(15) 0.34232(6) 0.03645(12) 0.0223(3) Uani d . . 1
C C25 0.53771(15) 0.36374(7) 0.05309(12) 0.0262(3) Uani d . . 1
C C26 0.56090(17) 0.41839(8) 0.08012(14) 0.0320(4) Uani d . . 1
H H26 0.4946 0.4418 0.0881 0.038 Uiso calc U R 1
C C27 0.67953(19) 0.43927(10) 0.09560(15) 0.0443(5) Uani d . . 1
H H27 0.6943 0.4766 0.1145 0.053 Uiso calc U R 1
C C28 0.77576(19) 0.40547(12) 0.08340(17) 0.0522(6) Uani d . . 1
H H28 0.8572 0.4195 0.0952 0.063 Uiso calc U R 1
C C29 0.75469(19) 0.35182(12) 0.05433(18) 0.0536(7) Uani d . . 1
H H29 0.8215 0.329 0.0449 0.064 Uiso calc U R 1
C C30 0.63555(17) 0.33026(9) 0.03843(14) 0.0373(4) Uani d . . 1
H H30 0.6214 0.2931 0.0178 0.045 Uiso calc U R 1
C C31 0.55056(13) 0.30169(6) 0.29284(11) 0.0182(3) Uani d . . 1
C C32 0.67793(14) 0.27917(6) 0.29748(12) 0.0214(3) Uani d . . 1
C C33 0.78068(16) 0.31057(8) 0.33634(15) 0.0316(4) Uani d . . 1
H H33 0.7718 0.3465 0.3634 0.038 Uiso calc U R 1
C C34 0.89737(17) 0.28939(9) 0.33561(18) 0.0436(5) Uani d . . 1
H H34 0.9682 0.3108 0.363 0.052 Uiso calc U R 1
C C35 0.91076(17) 0.23737(9) 0.29513(17) 0.0414(5) Uani d . . 1
H H35 0.9905 0.2233 0.2941 0.05 Uiso calc U R 1
C C36 0.80838(18) 0.20604(8) 0.25639(18) 0.0417(5) Uani d . . 1
H H36 0.8174 0.1703 0.2287 0.05 Uiso calc U R 1
C C37 0.69232(17) 0.22672(7) 0.25794(16) 0.0327(4) Uani d . . 1
H H37 0.6219 0.2049 0.2318 0.039 Uiso calc U R 1

loop_
_atom_site_aniso_label
_atom_site_aniso_U_11
_atom_site_aniso_U_22
_atom_site_aniso_U_33
_atom_site_aniso_U_12
_atom_site_aniso_U_13
_atom_site_aniso_U_23
Cu1 0.01403(9) 0.01774(9) 0.01555(9) 0.00280(7) 0.00301(6) -0.00029(7)
Cl1 0.01723(17) 0.02473(18) 0.02394(18) 0.00167(13) 0.00503(14) 0.00310(14)
O1 0.0167(5) 0.0184(5) 0.0203(5) 0.0025(4) 0.0026(4) -0.0013(4)
O2 0.0237(6) 0.0225(5) 0.0300(6) -0.0033(4) 0.0078(5) -0.0003(5)
O3 0.0175(6) 0.0388(7) 0.0604(9) -0.0018(5) -0.0021(6) 0.0123(6)
O4 0.0436(8) 0.0384(7) 0.0371(7) -0.0044(6) 0.0054(6) -0.0113(6)
O5 0.0385(7) 0.0635(9) 0.0271(6) 0.0117(7) 0.0161(6) 0.0093(6)
O6 0.0328(7) 0.0343(7) 0.0505(8) 0.0119(5) 0.0112(6) 0.0183(6)
N1 0.0195(6) 0.0188(6) 0.0194(6) 0.0005(5) 0.0055(5) -0.0012(5)
N2 0.0173(6) 0.0243(6) 0.0185(6) 0.0043(5) 0.0031(5) -0.0017(5)
N3 0.0212(6) 0.0178(6) 0.0146(6) 0.0037(5) 0.0051(5) -0.0009(5)
N4 0.0199(6) 0.0201(6) 0.0166(6) 0.0035(5) 0.0011(5) -0.0011(5)
C1 0.0245(8) 0.0200(7) 0.0215(7) 0.0010(6) 0.0045(6) -0.0004(6)
C2 0.0355(9) 0.0217(8) 0.0214(8) -0.0021(7) 0.0059(7) 0.0017(6)
C3 0.0381(9) 0.0292(9) 0.0249(8) -0.0062(7) 0.0153(7) -0.0011(7)
C4 0.0248(8) 0.0306(9) 0.0291(8) -0.0016(7) 0.0130(7) -0.0035(7)
C5 0.0190(7) 0.0207(7) 0.0215(7) -0.0014(6) 0.0052(6) -0.0046(6)
C6 0.0193(7) 0.0308(8) 0.0250(8) 0.0077(6) 0.0083(6) -0.0008(6)
C7 0.0233(8) 0.0274(8) 0.0191(7) 0.0110(6) 0.0010(6) 0.0011(6)
C8 0.0263(8) 0.0228(7) 0.0137(6) 0.0077(6) 0.0067(6) 0.0010(6)
C9 0.0424(10) 0.0249(8) 0.0180(7) 0.0122(7) 0.0079(7) 0.0045(6)
C10 0.0561(12) 0.0203(8) 0.0255(8) 0.0045(8) 0.0153(8) 0.0058(6)
C11 0.0406(10) 0.0212(8) 0.0260(8) -0.0054(7) 0.0121(7) -0.0016(6)
C12 0.0259(8) 0.0197(7) 0.0168(7) -0.0002(6) 0.0089(6) -0.0032(5)
C13 0.0231(8) 0.0202(7) 0.0192(7) -0.0030(6) 0.0052(6) -0.0078(6)
C14 0.0262(8) 0.0323(9) 0.0266(8) -0.0088(7) 0.0084(7) -0.0100(7)
C15 0.0203(8) 0.0468(11) 0.0346(9) -0.0057(7) 0.0047(7) -0.0192(8)
C16 0.0261(9) 0.0469(11) 0.0258(9) 0.0085(8) -0.0061(7) -0.0158(8)
C17 0.0320(9) 0.0332(9) 0.0177(7) 0.0056(7) 0.0020(6) -0.0060(6)
C18 0.0217(7) 0.0230(7) 0.0186(7) -0.0004(6) 0.0041(6) -0.0061(6)
C19 0.0166(7) 0.0325(9) 0.0285(8) -0.0009(6) 0.0013(6) -0.0048(7)
C20 0.0225(7) 0.0219(7) 0.0206(7) 0.0031(6) -0.0013(6) 0.0008(6)
C21 0.0288(9) 0.0249(8) 0.0286(8) -0.0009(7) -0.0057(7) -0.0029(7)
C22 0.0454(10) 0.0224(8) 0.0234(8) 0.0036(7) -0.0048(7) -0.0066(6)
C23 0.0405(10) 0.0236(8) 0.0180(7) 0.0108(7) 0.0032(7) -0.0015(6)
C24 0.0283(8) 0.0212(7) 0.0170(7) 0.0086(6) 0.0033(6) 0.0020(6)
C25 0.0273(8) 0.0392(9) 0.0135(7) 0.0060(7) 0.0071(6) 0.0018(6)
C26 0.0329(9) 0.0455(10) 0.0207(8) -0.0054(8) 0.0130(7) -0.0056(7)
C27 0.0420(11) 0.0714(15) 0.0220(9) -0.0202(10) 0.0121(8) -0.0044(9)
C28 0.0280(10) 0.099(2) 0.0297(10) -0.0076(11) 0.0056(8) 0.0154(11)
C29 0.0314(10) 0.0948(19) 0.0377(11) 0.0238(12) 0.0144(9) 0.0285(12)
C30 0.0361(10) 0.0528(12) 0.0255(9) 0.0178(9) 0.0123(8) 0.0123(8)
C31 0.0209(7) 0.0204(7) 0.0138(6) 0.0018(6) 0.0042(5) 0.0027(5)
C32 0.0216(7) 0.0224(7) 0.0200(7) 0.0051(6) 0.0034(6) 0.0037(6)
C33 0.0249(8) 0.0327(9) 0.0357(9) 0.0034(7) 0.0014(7) -0.0095(7)
C34 0.0220(9) 0.0538(13) 0.0511(12) 0.0016(8) -0.0033(8) -0.0128(10)
C35 0.0258(9) 0.0520(12) 0.0442(11) 0.0180(8) 0.0006(8) -0.0043(9)
C36 0.0370(10) 0.0329(10) 0.0539(12) 0.0164(8) 0.0049(9) -0.0069(9)
C37 0.0294(9) 0.0241(8) 0.0433(10) 0.0045(7) 0.0037(8) -0.0022(7)

loop_
_atom_type_symbol
_atom_type_description
_atom_type_scat_dispersion_real
_atom_type_scat_dispersion_imag
_atom_type_scat_source
C C 0.0033 0.0016 'International Tables Vol C Tables 4.2.6.8 and 6.1.1.4'
H H 0.0000 0.0000 'International Tables Vol C Tables 4.2.6.8 and 6.1.1.4'
N N 0.0061 0.0033 'International Tables Vol C Tables 4.2.6.8 and 6.1.1.4'
O O 0.0106 0.0060 'International Tables Vol C Tables 4.2.6.8 and 6.1.1.4'
Cl Cl 0.1484 0.1585 'International Tables Vol C Tables 4.2.6.8 and 6.1.1.4'
Cu Cu 0.3201 1.2651 'International Tables Vol C Tables 4.2.6.8 and 6.1.1.4'

loop_
_geom_angle_atom_site_label_1
_geom_angle_atom_site_label_2
_geom_angle_atom_site_label_3
_geom_angle
O1 Cu1 N2 175.20(5)
O1 Cu1 N1 97.58(5)
N2 Cu1 N1 81.85(5)
O1 Cu1 N4 98.10(5)
N2 Cu1 N4 79.18(5)
N1 Cu1 N4 135.27(5)
O1 Cu1 N3 105.17(5)
N2 Cu1 N3 79.48(5)
N1 Cu1 N3 108.39(5)
N4 Cu1 N3 107.39(5)
O5 Cl1 O4 109.30(9)
O5 Cl1 O3 109.60(9)
O4 Cl1 O3 109.52(9)
O5 Cl1 O6 109.65(8)
O4 Cl1 O6 108.97(9)
O3 Cl1 O6 109.79(8)
C31 O1 Cu1 115.47(9)
C1 N1 C5 118.95(13)
C1 N1 Cu1 126.79(10)
C5 N1 Cu1 114.19(10)
C19 N2 C7 111.59(12)
C19 N2 C6 112.23(12)
C7 N2 C6 110.94(12)
C19 N2 Cu1 103.85(9)
C7 N2 Cu1 108.38(9)
C6 N2 Cu1 109.54(9)
C8 N3 C12 118.53(13)
C8 N3 Cu1 108.86(10)
C12 N3 Cu1 131.31(10)
C20 N4 C24 119.18(13)
C20 N4 Cu1 107.80(10)
C24 N4 Cu1 130.44(10)
N1 C1 C2 122.49(15)
N1 C1 H1 118.8
C2 C1 H1 118.8
C1 C2 C3 118.46(15)
C1 C2 H2 120.8
C3 C2 H2 120.8
C4 C3 C2 119.50(15)
C4 C3 H3 120.2
C2 C3 H3 120.2
C3 C4 C5 118.93(15)
C3 C4 H4 120.5
C5 C4 H4 120.5
N1 C5 C4 121.66(15)
N1 C5 C6 115.31(13)
C4 C5 C6 122.95(14)
N2 C6 C5 110.45(12)
N2 C6 H6A 109.6
C5 C6 H6A 109.6
N2 C6 H6B 109.6
C5 C6 H6B 109.6
H6A C6 H6B 108.1
N2 C7 C8 110.86(12)
N2 C7 H7A 109.5
C8 C7 H7A 109.5
N2 C7 H7B 109.5
C8 C7 H7B 109.5
H7A C7 H7B 108.1
N3 C8 C9 122.86(15)
N3 C8 C7 117.31(13)
C9 C8 C7 119.66(14)
C10 C9 C8 118.36(16)
C10 C9 H9 120.8
C8 C9 H9 120.8
C9 C10 C11 119.30(15)
C9 C10 H10 120.4
C11 C10 H10 120.4
C10 C11 C12 119.73(16)
C10 C11 H11 120.1
C12 C11 H11 120.1
N3 C12 C11 120.96(15)
N3 C12 C13 118.46(13)
C11 C12 C13 120.57(14)
C18 C13 C14 119.03(15)
C18 C13 C12 120.63(14)
C14 C13 C12 120.30(14)
C15 C14 C13 120.15(16)
C15 C14 H14 119.9
C13 C14 H14 119.9
C14 C15 C16 120.57(16)
C14 C15 H15 119.7
C16 C15 H15 119.7
C17 C16 C15 119.58(16)
C17 C16 H16 120.2
C15 C16 H16 120.2
C16 C17 C18 120.34(16)
C16 C17 H17 119.8
C18 C17 H17 119.8
C17 C18 C13 120.33(15)
C17 C18 H18 119.8
C13 C18 H18 119.8
N2 C19 C20 109.70(12)
N2 C19 H19A 109.7
C20 C19 H19A 109.7
N2 C19 H19B 109.7
C20 C19 H19B 109.7
H19A C19 H19B 108.2
N4 C20 C21 122.70(15)
N4 C20 C19 115.84(13)
C21 C20 C19 121.46(14)
C22 C21 C20 118.00(16)
C22 C21 H21 121.0
C20 C21 H21 121.0
C23 C22 C21 119.93(15)
C23 C22 H22 120.0
C21 C22 H22 120.0
C22 C23 C24 119.42(15)
C22 C23 H23 120.3
C24 C23 H23 120.3
N4 C24 C23 120.64(15)
N4 C24 C25 117.87(13)
C23 C24 C25 121.46(14)
C26 C25 C30 118.82(17)
C26 C25 C24 120.20(15)
C30 C25 C24 120.94(17)
C27 C26 C25 120.98(18)
C27 C26 H26 119.5
C25 C26 H26 119.5
C28 C27 C26 119.6(2)
C28 C27 H27 120.2
C26 C27 H27 120.2
C29 C28 C27 120.4(2)
C29 C28 H28 119.8
C27 C28 H28 119.8
C28 C29 C30 120.6(2)
C28 C29 H29 119.7
C30 C29 H29 119.7
C25 C30 C29 119.6(2)
C25 C30 H30 120.2
C29 C30 H30 120.2
O2 C31 O1 124.71(14)
O2 C31 C32 120.13(13)
O1 C31 C32 115.15(13)
C33 C32 C37 119.54(15)
C33 C32 C31 120.98(14)
C37 C32 C31 119.43(14)
C32 C33 C34 119.71(17)
C32 C33 H33 120.1
C34 C33 H33 120.1
C35 C34 C33 120.34(18)
C35 C34 H34 119.8
C33 C34 H34 119.8
C36 C35 C34 119.98(17)
C36 C35 H35 120.0
C34 C35 H35 120.0
C35 C36 C37 119.87(18)
C35 C36 H36 120.1
C37 C36 H36 120.1
C36 C37 C32 120.55(17)
C36 C37 H37 119.7
C32 C37 H37 119.7

loop_
_geom_bond_atom_site_label_1
_geom_bond_atom_site_label_2
_geom_bond_distance
Cu1 O1 1.8982(10)
Cu1 N2 2.0176(12)
Cu1 N1 2.0464(12)
Cu1 N4 2.1009(12)
Cu1 N3 2.2006(12)
Cl1 O5 1.4331(12)
Cl1 O4 1.4346(13)
Cl1 O3 1.4353(12)
Cl1 O6 1.4404(12)
O1 C31 1.2846(18)
O2 C31 1.2337(18)
N1 C1 1.341(2)
N1 C5 1.3449(19)
N2 C19 1.480(2)
N2 C7 1.480(2)
N2 C6 1.4828(19)
N3 C8 1.3489(19)
N3 C12 1.354(2)
N4 C20 1.341(2)
N4 C24 1.3533(19)
C1 C2 1.382(2)
C1 H1 0.95
C2 C3 1.383(2)
C2 H2 0.95
C3 C4 1.382(2)
C3 H3 0.95
C4 C5 1.387(2)
C4 H4 0.95
C5 C6 1.502(2)
C6 H6A 0.99
C6 H6B 0.99
C7 C8 1.502(2)
C7 H7A 0.99
C7 H7B 0.99
C8 C9 1.386(2)
C9 C10 1.379(3)
C9 H9 0.95
C10 C11 1.382(3)
C10 H10 0.95
C11 C12 1.392(2)
C11 H11 0.95
C12 C13 1.481(2)
C13 C18 1.392(2)
C13 C14 1.396(2)
C14 C15 1.383(3)
C14 H14 0.95
C15 C16 1.383(3)
C15 H15 0.95
C16 C17 1.383(3)
C16 H16 0.95
C17 C18 1.386(2)
C17 H17 0.95
C18 H18 0.95
C19 C20 1.510(2)
C19 H19A 0.99
C19 H19B 0.99
C20 C21 1.382(2)
C21 C22 1.380(3)
C21 H21 0.95
C22 C23 1.377(3)
C22 H22 0.95
C23 C24 1.390(2)
C23 H23 0.95
C24 C25 1.478(2)
C25 C26 1.390(3)
C25 C30 1.395(2)
C26 C27 1.388(3)
C26 H26 0.95
C27 C28 1.378(3)
C27 H27 0.95
C28 C29 1.369(4)
C28 H28 0.95
C29 C30 1.400(3)
C29 H29 0.95
C30 H30 0.95
C31 C32 1.504(2)
C32 C33 1.382(2)
C32 C37 1.391(2)
C33 C34 1.393(2)
C33 H33 0.95
C34 C35 1.384(3)
C34 H34 0.95
C35 C36 1.377(3)
C35 H35 0.95
C36 C37 1.383(2)
C36 H36 0.95
C37 H37 0.95

loop_
_geom_torsion_atom_site_label_1
_geom_torsion_atom_site_label_2
_geom_torsion_atom_site_label_3
_geom_torsion_atom_site_label_4
_geom_torsion
N1 Cu1 O1 C31 81.38(10)
N4 Cu1 O1 C31 -56.59(10)
N3 Cu1 O1 C31 -167.17(9)
C5 N1 C1 C2 0.2(2)
Cu1 N1 C1 C2 -176.37(11)
N1 C1 C2 C3 -0.6(2)
C1 C2 C3 C4 0.8(2)
C2 C3 C4 C5 -0.6(2)
C1 N1 C5 C4 0.0(2)
Cu1 N1 C5 C4 177.01(12)
C1 N1 C5 C6 177.00(13)
Cu1 N1 C5 C6 -6.03(17)
C3 C4 C5 N1 0.2(2)
C3 C4 C5 C6 -176.56(15)
C19 N2 C6 C5 82.79(16)
C7 N2 C6 C5 -151.61(13)
Cu1 N2 C6 C5 -32.02(15)
N1 C5 C6 N2 25.36(19)
C4 C5 C6 N2 -157.72(14)
C19 N2 C7 C8 -154.31(12)
C6 N2 C7 C8 79.73(15)
Cu1 N2 C7 C8 -40.56(13)
C12 N3 C8 C9 -1.1(2)
Cu1 N3 C8 C9 -169.56(12)
C12 N3 C8 C7 174.12(12)
Cu1 N3 C8 C7 5.68(15)
N2 C7 C8 N3 22.27(18)
N2 C7 C8 C9 -162.33(13)
N3 C8 C9 C10 4.8(2)
C7 C8 C9 C10 -170.36(14)
C8 C9 C10 C11 -3.7(2)
C9 C10 C11 C12 -0.7(2)
C8 N3 C12 C11 -3.5(2)
Cu1 N3 C12 C11 161.84(11)
C8 N3 C12 C13 175.06(12)
Cu1 N3 C12 C13 -19.56(19)
C10 C11 C12 N3 4.4(2)
C10 C11 C12 C13 -174.12(14)
N3 C12 C13 C18 -39.66(19)
C11 C12 C13 C18 138.95(15)
N3 C12 C13 C14 142.49(14)
C11 C12 C13 C14 -38.9(2)
C18 C13 C14 C15 0.5(2)
C12 C13 C14 C15 178.37(14)
C13 C14 C15 C16 -0.7(3)
C14 C15 C16 C17 0.7(3)
C15 C16 C17 C18 -0.6(2)
C16 C17 C18 C13 0.4(2)
C14 C13 C18 C17 -0.3(2)
C12 C13 C18 C17 -178.23(14)
C7 N2 C19 C20 72.94(16)
C6 N2 C19 C20 -161.83(13)
Cu1 N2 C19 C20 -43.60(14)
C24 N4 C20 C21 3.2(2)
Cu1 N4 C20 C21 -160.49(13)
C24 N4 C20 C19 -177.22(14)
Cu1 N4 C20 C19 19.13(16)
N2 C19 C20 N4 16.04(19)
N2 C19 C20 C21 -164.33(14)
N4 C20 C21 C22 -0.1(2)
C19 C20 C21 C22 -179.71(15)
C20 C21 C22 C23 -2.3(2)
C21 C22 C23 C24 1.7(2)
C20 N4 C24 C23 -3.8(2)
Cu1 N4 C24 C23 155.62(12)
C20 N4 C24 C25 174.24(14)
Cu1 N4 C24 C25 -26.4(2)
C22 C23 C24 N4 1.4(2)
C22 C23 C24 C25 -176.56(15)
N4 C24 C25 C26 -42.3(2)
C23 C24 C25 C26 135.68(16)
N4 C24 C25 C30 139.86(15)
C23 C24 C25 C30 -42.2(2)
C30 C25 C26 C27 -1.9(2)
C24 C25 C26 C27 -179.73(15)
C25 C26 C27 C28 0.4(3)
C26 C27 C28 C29 1.1(3)
C27 C28 C29 C30 -1.1(3)
C26 C25 C30 C29 1.9(2)
C24 C25 C30 C29 179.71(15)
C28 C29 C30 C25 -0.4(3)
Cu1 O1 C31 O2 -10.54(18)
Cu1 O1 C31 C32 168.43(9)
O2 C31 C32 C33 -169.29(15)
O1 C31 C32 C33 11.7(2)
O2 C31 C32 C37 13.3(2)
O1 C31 C32 C37 -165.73(14)
C37 C32 C33 C34 -0.1(3)
C31 C32 C33 C34 -177.49(17)
C32 C33 C34 C35 0.7(3)
C33 C34 C35 C36 -0.7(3)
C34 C35 C36 C37 0.1(3)
C35 C36 C37 C32 0.5(3)
C33 C32 C37 C36 -0.5(3)
C31 C32 C37 C36 176.91(17)
